data_7232433
loop_
_publ_author_name
'Cheplakova, Anastasia M.'
'Kovalenko, Konstantin A.'
'Samsonenko, Denis G.'
'Vinogradov, Andrey S.'
'Karpov, Victor M.'
'Platonov, Vyacheslav E.'
'Fedin, Vladimir P.'

_publ_section_title
;
 Structural diversity of zinc(ii) coordination polymers with
 octafluorobiphenyl-4,4&#x2032;-dicarboxylate based on mononuclear, paddle
 wheel and cuboidal units
;
_journal_issue 15
_journal_name_full CrystEngComm
_journal_page_first 2524
_journal_paper_doi 10.1039/C9CE00073A
_journal_volume 21
_journal_year 2019
_chemical_absolute_configuration unk
_chemical_formula_sum 'C20 H18 F8 O10 Zn'
_chemical_formula_weight 635.71
_space_group_crystal_system monoclinic
_space_group_IT_number 5
_space_group_name_Hall 'I 2y'
_space_group_name_H-M_alt 'I 1 2 1'
_symmetry_space_group_name_Hall 'I 2y'
_symmetry_space_group_name_H-M 'I 1 2 1'
_atom_sites_solution_hydrogens mixed
_atom_sites_solution_primary dual
_atom_sites_solution_secondary difmap
_audit_creation_method SHELXL-2018/3
_audit_update_record
;
2018-11-20 deposited with the CCDC.    2019-02-20 downloaded from the CCDC.
;
_cell_angle_alpha 90
_cell_angle_beta 97.201(2)
_cell_angle_gamma 90
_cell_formula_units_Z 12
_cell_length_a 12.6244(3)
_cell_length_b 15.2868(4)
_cell_length_c 38.1764(8)
_cell_measurement_reflns_used 7401
_cell_measurement_temperature 130(2)
_cell_measurement_theta_max 28.37
_cell_measurement_theta_min 3.96
_cell_volume 7309.4(3)
_computing_cell_refinement 'CrysAlisPro 1.171.38.46 (Rigaku OD, 2015)'
_computing_data_collection 'CrysAlisPro 1.171.38.46 (Rigaku OD, 2015)'
_computing_data_reduction 'CrysAlisPro 1.171.38.46 (Rigaku OD, 2015)'
_computing_molecular_graphics 'ShelXle (H\"ubschle, 2011)'
_computing_publication_material 'CIFTAB-2018 (Sheldrick, 2015)'
_computing_structure_refinement 'SHELXL-2018 (Sheldrick, 2015)'
_computing_structure_solution 'SHELXT-2018 (Sheldrick, 2015)'
_diffrn_ambient_temperature 130(2)
_diffrn_detector 'CCD plate'
_diffrn_detector_area_resol_mean 10.6168
_diffrn_detector_type AtlasS2
_diffrn_measured_fraction_theta_full 0.995
_diffrn_measured_fraction_theta_max 0.847
_diffrn_measurement_device 'four-circle diffractometer'
_diffrn_measurement_device_type 'New Xcalibur, AtlasS2'
_diffrn_measurement_method '\w scans'
_diffrn_radiation_monochromator graphite
_diffrn_radiation_probe x-ray
_diffrn_radiation_source 'fine-focus sealed tube'
_diffrn_radiation_type MoK\a
_diffrn_radiation_wavelength 0.71073
_diffrn_reflns_av_R_equivalents 0.0136
_diffrn_reflns_av_unetI/netI 0.0231
_diffrn_reflns_Laue_measured_fraction_full 0.995
_diffrn_reflns_Laue_measured_fraction_max 0.847
_diffrn_reflns_limit_h_max 13
_diffrn_reflns_limit_h_min -16
_diffrn_reflns_limit_k_max 15
_diffrn_reflns_limit_k_min -19
_diffrn_reflns_limit_l_max 50
_diffrn_reflns_limit_l_min -47
_diffrn_reflns_number 20127
_diffrn_reflns_point_group_measured_fraction_full 0.810
_diffrn_reflns_point_group_measured_fraction_max 0.666
_diffrn_reflns_theta_full 25.500
_diffrn_reflns_theta_max 28.445
_diffrn_reflns_theta_min 3.296
_diffrn_source 'sealed X-ray tube'
_exptl_absorpt_coefficient_mu 1.123
_exptl_absorpt_correction_T_max 1.00000
_exptl_absorpt_correction_T_min 0.90630
_exptl_absorpt_correction_type multi-scan
_exptl_absorpt_process_details
;
CrysAlisPro 1.171.38.46 (Rigaku Oxford Diffraction, 2015)
Empirical absorption correction using spherical harmonics,
implemented in SCALE3 ABSPACK scaling algorithm.
;
_exptl_crystal_colour colorless
_exptl_crystal_density_diffrn 1.733
_exptl_crystal_description block
_exptl_crystal_F_000 3840
_exptl_crystal_size_max 0.31
_exptl_crystal_size_mid 0.14
_exptl_crystal_size_min 0.13
_refine_diff_density_max 0.360
_refine_diff_density_min -0.216
_refine_diff_density_rms 0.052
_refine_ls_abs_structure_details
;
 Refined as an inversion twin.
;
_refine_ls_abs_structure_Flack 0.499(11)
_refine_ls_extinction_method none
_refine_ls_goodness_of_fit_ref 1.044
_refine_ls_hydrogen_treatment mixed
_refine_ls_matrix_type full
_refine_ls_number_parameters 1110
_refine_ls_number_reflns 12281
_refine_ls_number_restraints 19
_refine_ls_restrained_S_all 1.044
_refine_ls_R_factor_all 0.0393
_refine_ls_R_factor_gt 0.0284
_refine_ls_shift/su_max 0.001
_refine_ls_shift/su_mean 0.000
_refine_ls_structure_factor_coef Fsqd
_refine_ls_weighting_details 'w=1/[\s^2^(Fo^2^)+(0.0374P)^2^+2.0285P] where P=(Fo^2^+2Fc^2^)/3'
_refine_ls_weighting_scheme calc
_refine_ls_wR_factor_gt 0.0709
_refine_ls_wR_factor_ref 0.0771
_reflns_Friedel_coverage 0.516
_reflns_Friedel_fraction_full 0.609
_reflns_Friedel_fraction_max 0.470
_reflns_number_gt 10116
_reflns_number_total 12281
_reflns_threshold_expression 'I > 2\s(I)'
_cod_data_source_file c9ce00073a2.cif
_cod_data_source_block sn630
_cod_depositor_comments 'Adding full bibliography for 7232433--7232438.cif.'
_cod_database_code 7232433
_shelx_shelxl_version_number 2018/3
_shelx_space_group_comment
;
The symmetry employed for this shelxl refinement is uniquely defined
by the following loop, which should always be used as a source of
symmetry information in preference to the above space-group names.
They are only intended as comments.
;
_shelx_estimated_absorpt_t_min 0.722
_shelx_estimated_absorpt_t_max 0.868

loop_
_space_group_symop_operation_xyz
'x, y, z'
'-x, y, -z'
'x+1/2, y+1/2, z+1/2'
'-x+1/2, y+1/2, -z+1/2'

loop_
_atom_site_label
_atom_site_type_symbol
_atom_site_fract_x
_atom_site_fract_y
_atom_site_fract_z
_atom_site_U_iso_or_equiv
_atom_site_adp_type
_atom_site_occupancy
_atom_site_site_symmetry_order
_atom_site_calc_flag
_atom_site_refinement_flags_posn
_atom_site_refinement_flags_adp
_atom_site_refinement_flags_occupancy
Zn1 Zn -0.00452(4) 0.09369(4) 0.33108(2) 0.01577(15) Uani 1 1 d . . .
O11 O -0.0801(3) -0.0163(3) 0.35001(10) 0.0213(9) Uani 1 1 d D . .
H11 H -0.112(3) -0.016(4) 0.3682(7) 0.026 Uiso 1 1 d D U .
C11 C -0.0249(4) -0.0940(4) 0.34625(13) 0.0224(12) Uani 1 1 d . . .
H11A H -0.073138 -0.144796 0.347259 0.027 Uiso 1 1 calc R U .
H11B H 0.035107 -0.099882 0.365456 0.027 Uiso 1 1 calc R U .
C12 C 0.0166(4) -0.0905(4) 0.31083(12) 0.0206(11) Uani 1 1 d . . .
H12A H 0.065670 -0.139993 0.308253 0.025 Uiso 1 1 calc R U .
H12B H -0.043029 -0.093045 0.291377 0.025 Uiso 1 1 calc R U .
O12 O 0.0708(3) -0.0106(3) 0.31049(10) 0.0248(9) Uani 1 1 d D . .
H12 H 0.114(3) -0.007(4) 0.2956(8) 0.030 Uiso 1 1 d D U .
O13 O 0.1313(2) 0.1162(2) 0.36705(7) 0.0206(7) Uani 1 1 d D . .
H13 H 0.154(3) 0.086(2) 0.3852(7) 0.025 Uiso 1 1 d D U .
C13 C 0.1166(4) 0.2000(4) 0.38400(13) 0.0260(13) Uani 1 1 d . . .
H13A H 0.123277 0.248388 0.367161 0.031 Uiso 1 1 calc R U .
H13B H 0.171963 0.207889 0.404548 0.031 Uiso 1 1 calc R U .
C14 C 0.0084(3) 0.2011(3) 0.39575(11) 0.0278(11) Uani 1 1 d . . .
H14A H 0.004772 0.157934 0.414879 0.033 Uiso 1 1 calc R U .
H14B H -0.007012 0.259811 0.404833 0.033 Uiso 1 1 calc R U .
O14 O -0.0674(2) 0.1797(2) 0.36606(8) 0.0211(7) Uani 1 1 d D . .
H14 H -0.120(2) 0.156(3) 0.3746(10) 0.025 Uiso 1 1 d D U .
O15 O -0.1394(2) 0.1205(2) 0.29544(7) 0.0190(7) Uani 1 1 d D . .
H15 H -0.161(3) 0.090(2) 0.2776(7) 0.023 Uiso 1 1 d D U .
C15 C -0.1257(4) 0.2064(4) 0.28079(13) 0.0243(13) Uani 1 1 d . . .
H15A H -0.132803 0.251724 0.298879 0.029 Uiso 1 1 calc R U .
H15B H -0.181399 0.216816 0.260571 0.029 Uiso 1 1 calc R U .
C16 C -0.0174(3) 0.2120(3) 0.26882(10) 0.0251(11) Uani 1 1 d . . .
H16A H -0.012681 0.171864 0.248719 0.030 Uiso 1 1 calc R U .
H16B H -0.003306 0.272315 0.261189 0.030 Uiso 1 1 calc R U .
O16 O 0.0583(2) 0.1875(2) 0.29824(7) 0.0205(7) Uani 1 1 d D . .
H16 H 0.115(2) 0.169(3) 0.2901(9) 0.025 Uiso 1 1 d D U .
Zn2 Zn 0.50462(4) 0.40753(4) 0.33508(2) 0.01652(16) Uani 1 1 d . . .
O21 O 0.3899(3) 0.3168(2) 0.34701(8) 0.0228(7) Uani 1 1 d D . .
H21 H 0.366(3) 0.332(3) 0.3661(6) 0.027 Uiso 1 1 d D U .
C21 C 0.3110(3) 0.2982(4) 0.31749(10) 0.0287(11) Uani 1 1 d . . .
H21A H 0.252223 0.341404 0.316179 0.034 Uiso 1 1 calc R U .
H21B H 0.280667 0.239001 0.319809 0.034 Uiso 1 1 calc R U .
C22 C 0.3669(4) 0.3034(4) 0.28497(12) 0.0242(13) Uani 1 1 d . . .
H22A H 0.415684 0.252826 0.284367 0.029 Uiso 1 1 calc R U .
H22B H 0.313633 0.300865 0.263641 0.029 Uiso 1 1 calc R U .
O22 O 0.4268(2) 0.3833(2) 0.28488(7) 0.0234(7) Uani 1 1 d D . .
H22 H 0.389(3) 0.4264(17) 0.2777(10) 0.028 Uiso 1 1 d D U .
O23 O 0.5900(3) 0.5182(3) 0.32003(10) 0.0246(10) Uani 1 1 d D . .
H23 H 0.610(4) 0.512(4) 0.2996(7) 0.030 Uiso 1 1 d D U .
C23 C 0.5297(4) 0.6003(4) 0.32106(12) 0.0206(12) Uani 1 1 d . . .
H23A H 0.476966 0.606033 0.299709 0.025 Uiso 1 1 calc R U .
H23B H 0.578540 0.651176 0.322333 0.025 Uiso 1 1 calc R U .
C24 C 0.4743(4) 0.5952(5) 0.35367(13) 0.0236(12) Uani 1 1 d . . .
H24A H 0.526921 0.596822 0.375191 0.028 Uiso 1 1 calc R U .
H24B H 0.424059 0.644674 0.354456 0.028 Uiso 1 1 calc R U .
O24 O 0.4167(3) 0.5118(3) 0.35115(10) 0.0247(9) Uani 1 1 d D . .
H24 H 0.396(3) 0.503(4) 0.3712(6) 0.030 Uiso 1 1 d D U .
O25 O 0.5829(2) 0.3775(2) 0.38455(8) 0.0251(7) Uani 1 1 d D . .
H25 H 0.625(3) 0.415(2) 0.3945(10) 0.030 Uiso 1 1 d D U .
C25 C 0.6404(4) 0.2963(4) 0.38290(12) 0.0252(13) Uani 1 1 d . . .
H25A H 0.590087 0.246424 0.382113 0.030 Uiso 1 1 calc R U .
H25B H 0.693285 0.289941 0.404191 0.030 Uiso 1 1 calc R U .
C26 C 0.6968(3) 0.2961(4) 0.35011(10) 0.0284(11) Uani 1 1 d . . .
H26A H 0.756996 0.338064 0.352815 0.034 Uiso 1 1 calc R U .
H26B H 0.725117 0.237114 0.346055 0.034 Uiso 1 1 calc R U .
O26 O 0.6194(3) 0.3212(2) 0.32108(8) 0.0225(7) Uani 1 1 d D . .
H26 H 0.638(3) 0.332(3) 0.3010(6) 0.027 Uiso 1 1 d D U .
Zn3 Zn 0.500000 0.58712(6) 0.500000 0.0171(2) Uani 1 2 d S T P
O31 O 0.3854(3) 0.6763(3) 0.51199(9) 0.0224(9) Uani 1 1 d D . .
H31 H 0.349(3) 0.653(3) 0.5271(7) 0.027 Uiso 1 1 d D U .
C31 C 0.3091(4) 0.6996(4) 0.48210(11) 0.0283(13) Uani 1 1 d . . .
H31A H 0.280310 0.758912 0.485232 0.034 Uiso 1 1 calc R U .
H31B H 0.248996 0.657512 0.479429 0.034 Uiso 1 1 calc R U .
C32 C 0.3684(5) 0.6969(4) 0.44999(12) 0.0267(14) Uani 1 1 d . . .
H32A H 0.317152 0.702482 0.428247 0.032 Uiso 1 1 calc R U .
H32B H 0.419355 0.746238 0.450797 0.032 Uiso 1 1 calc R U .
O32 O 0.4248(3) 0.6155(2) 0.44960(8) 0.0228(8) Uani 1 1 d D . .
H32 H 0.387(3) 0.586(2) 0.4347(8) 0.027 Uiso 1 1 d D U .
O33 O 0.4084(3) 0.4803(3) 0.51279(10) 0.0193(9) Uani 1 1 d D . .
H33 H 0.375(3) 0.486(4) 0.5309(7) 0.023 Uiso 1 1 d D U .
C33 C 0.4676(4) 0.4024(4) 0.51522(13) 0.0254(12) Uani 1 1 d . . .
H33A H 0.419249 0.351193 0.513770 0.031 Uiso 1 1 calc R U .
H33B H 0.514975 0.399943 0.537911 0.031 Uiso 1 1 calc R U .
Zn4 Zn 0.000000 0.90129(6) 0.500000 0.0159(2) Uani 1 2 d S T P
O41 O -0.0626(3) 0.8127(3) 0.53409(9) 0.0224(8) Uani 1 1 d D . .
H41 H -0.122(2) 0.834(3) 0.5386(11) 0.027 Uiso 1 1 d D U .
C41 C 0.0144(4) 0.7897(4) 0.56407(11) 0.0257(12) Uani 1 1 d . . .
H41A H 0.000657 0.729864 0.572314 0.031 Uiso 1 1 calc R U .
H41B H 0.009824 0.831051 0.583786 0.031 Uiso 1 1 calc R U .
C42 C 0.1240(4) 0.7947(4) 0.55165(13) 0.0249(14) Uani 1 1 d . . .
H42A H 0.180010 0.787451 0.572029 0.030 Uiso 1 1 calc R U .
H42B H 0.131827 0.746898 0.534648 0.030 Uiso 1 1 calc R U .
O42 O 0.1362(3) 0.8770(3) 0.53523(8) 0.0250(8) Uani 1 1 d D . .
H42 H 0.127(3) 0.914(2) 0.5511(8) 0.030 Uiso 1 1 d D U .
O43 O 0.0697(3) 1.0086(3) 0.47775(10) 0.0249(9) Uani 1 1 d D . .
H43 H 0.087(3) 1.004(3) 0.4571(5) 0.030 Uiso 1 1 d D U .
C43 C 0.0180(4) 1.0923(5) 0.48238(13) 0.0267(13) Uani 1 1 d . . .
H43A H -0.043735 1.100105 0.463931 0.032 Uiso 1 1 calc R U .
H43B H 0.068850 1.140809 0.480468 0.032 Uiso 1 1 calc R U .
O101 O 0.1578(3) -0.0001(3) 0.41934(9) 0.0250(9) Uani 1 1 d . . .
O102 O 0.2261(3) -0.1286(3) 0.43676(10) 0.0298(10) Uani 1 1 d . . .
O103 O 0.7601(3) -0.1164(3) 0.22468(10) 0.0312(10) Uani 1 1 d . . .
O104 O 0.8278(3) 0.0143(3) 0.24048(10) 0.0246(10) Uani 1 1 d . . .
C101 C 0.2232(4) -0.0612(4) 0.41906(13) 0.0170(12) Uani 1 1 d . . .
C102 C 0.3048(4) -0.0544(4) 0.39279(13) 0.0179(12) Uani 1 1 d . . .
C103 C 0.3699(4) 0.0190(4) 0.39195(13) 0.0160(11) Uani 1 1 d . . .
C104 C 0.4471(4) 0.0249(4) 0.36895(13) 0.0172(12) Uani 1 1 d . . .
C105 C 0.4590(4) -0.0434(4) 0.34538(13) 0.0180(13) Uani 1 1 d . . .
C106 C 0.3909(4) -0.1153(4) 0.34509(13) 0.0210(13) Uani 1 1 d . . .
C107 C 0.3167(4) -0.1187(4) 0.36896(13) 0.0204(12) Uani 1 1 d . . .
C108 C 0.7666(4) -0.0496(4) 0.24285(12) 0.0178(13) Uani 1 1 d . . .
C109 C 0.6920(4) -0.0447(4) 0.27114(13) 0.0196(14) Uani 1 1 d . . .
C110 C 0.6866(4) -0.1106(4) 0.29538(13) 0.0192(12) Uani 1 1 d . . .
C111 C 0.6157(4) -0.1099(4) 0.32000(13) 0.0202(13) Uani 1 1 d . . .
C112 C 0.5445(4) -0.0403(4) 0.32092(14) 0.0174(13) Uani 1 1 d . . .
C113 C 0.5499(4) 0.0291(4) 0.29745(12) 0.0162(11) Uani 1 1 d . . .
C114 C 0.6242(4) 0.0266(4) 0.27361(13) 0.0162(12) Uani 1 1 d . . .
F11 F 0.3644(2) 0.0838(2) 0.41505(7) 0.0256(7) Uani 1 1 d . . .
F12 F 0.5121(2) 0.0921(2) 0.37106(7) 0.0250(7) Uani 1 1 d . . .
F13 F 0.3992(2) -0.1783(3) 0.32244(8) 0.0341(8) Uani 1 1 d . . .
F14 F 0.2543(2) -0.1918(2) 0.36711(8) 0.0327(8) Uani 1 1 d . . .
F15 F 0.7517(2) -0.1815(3) 0.29593(8) 0.0295(8) Uani 1 1 d . . .
F16 F 0.6133(2) -0.1743(3) 0.34257(7) 0.0300(8) Uani 1 1 d . . .
F17 F 0.4813(2) 0.0932(3) 0.29652(7) 0.0261(7) Uani 1 1 d . . .
F18 F 0.6238(2) 0.0928(3) 0.25064(7) 0.0265(7) Uani 1 1 d . . .
O201 O -0.3208(3) 0.4874(3) 0.42909(10) 0.0278(10) Uani 1 1 d . . .
O202 O -0.2647(3) 0.6247(3) 0.44009(10) 0.0347(11) Uani 1 1 d . . .
O203 O 0.2737(3) 0.6380(3) 0.23177(10) 0.0288(10) Uani 1 1 d . . .
O204 O 0.3330(3) 0.5029(3) 0.24530(10) 0.0300(10) Uani 1 1 d . . .
C201 C -0.2661(5) 0.5551(5) 0.42397(14) 0.0255(14) Uani 1 1 d . . .
C202 C -0.1932(4) 0.5473(4) 0.39509(13) 0.0183(12) Uani 1 1 d . . .
C203 C -0.1238(4) 0.4794(4) 0.39348(13) 0.0215(13) Uani 1 1 d . . .
C204 C -0.0509(4) 0.4795(4) 0.36929(14) 0.0195(13) Uani 1 1 d . . .
C205 C -0.0425(4) 0.5451(4) 0.34565(14) 0.0166(12) Uani 1 1 d . . .
C206 C -0.1151(4) 0.6124(4) 0.34734(13) 0.0211(13) Uani 1 1 d . . .
C207 C -0.1872(4) 0.6163(4) 0.37129(13) 0.0215(13) Uani 1 1 d . . .
C208 C 0.2737(4) 0.5690(4) 0.24841(14) 0.0224(13) Uani 1 1 d . . .
C209 C 0.1935(4) 0.5588(4) 0.27439(13) 0.0203(13) Uani 1 1 d . . .
C210 C 0.1808(4) 0.6271(4) 0.29823(13) 0.0226(13) Uani 1 1 d . . .
C211 C 0.1050(4) 0.6189(4) 0.32105(14) 0.0245(14) Uani 1 1 d . . .
C212 C 0.0381(4) 0.5476(4) 0.32184(13) 0.0175(13) Uani 1 1 d . . .
C213 C 0.0526(4) 0.4836(4) 0.29819(13) 0.0178(12) Uani 1 1 d . . .
C214 C 0.1277(4) 0.4880(4) 0.27519(13) 0.0212(13) Uani 1 1 d . . .
F21 F -0.1238(2) 0.4103(3) 0.41594(7) 0.0267(7) Uani 1 1 d . . .
F22 F 0.0182(2) 0.4088(3) 0.37026(7) 0.0275(8) Uani 1 1 d . . .
F23 F -0.1172(2) 0.6808(2) 0.32381(7) 0.0284(7) Uani 1 1 d . . .
F24 F -0.2538(2) 0.6825(3) 0.37110(8) 0.0318(8) Uani 1 1 d . . .
F25 F 0.2429(3) 0.6960(3) 0.29934(8) 0.0387(10) Uani 1 1 d . . .
F26 F 0.1000(2) 0.6864(2) 0.34447(7) 0.0319(8) Uani 1 1 d . . .
F27 F -0.0116(2) 0.4103(3) 0.29678(7) 0.0280(8) Uani 1 1 d . . .
F28 F 0.1345(2) 0.4201(2) 0.25240(7) 0.0286(9) Uani 1 1 d . . .
O301 O 0.8354(3) -0.0136(3) 0.41096(9) 0.0225(9) Uani 1 1 d . . .
O302 O 0.7685(3) 0.1187(3) 0.39453(10) 0.0288(10) Uani 1 1 d . . .
C301 C 0.7716(4) 0.0510(4) 0.41240(14) 0.0224(13) Uani 1 1 d . . .
C302 C 0.6931(4) 0.0426(4) 0.43922(13) 0.0161(12) Uani 1 1 d . . .
C303 C 0.6248(4) -0.0268(4) 0.44026(12) 0.0196(12) Uani 1 1 d . . .
C304 C 0.5516(4) -0.0291(4) 0.46390(13) 0.0189(13) Uani 1 1 d . . .
C305 C 0.5400(4) 0.0360(4) 0.48771(13) 0.0164(12) Uani 1 1 d . . .
C306 C 0.6101(4) 0.1051(4) 0.48682(14) 0.0203(13) Uani 1 1 d . . .
C307 C 0.6832(4) 0.1105(4) 0.46309(13) 0.0234(13) Uani 1 1 d . . .
F31 F 0.6291(2) -0.0946(3) 0.41770(7) 0.0263(7) Uani 1 1 d . . .
F32 F 0.4844(2) -0.1005(2) 0.46283(7) 0.0255(7) Uani 1 1 d . . .
F33 F 0.6092(2) 0.1732(2) 0.51017(7) 0.0304(8) Uani 1 1 d . . .
F34 F 0.7492(2) 0.1787(3) 0.46401(8) 0.0325(8) Uani 1 1 d . . .
O401 O 0.3267(3) 0.4987(3) 0.40750(10) 0.0291(10) Uani 1 1 d . . .
O402 O 0.2708(3) 0.3624(3) 0.39595(10) 0.0326(11) Uani 1 1 d . . .
C401 C 0.2705(4) 0.4331(4) 0.41161(13) 0.0186(12) Uani 1 1 d . . .
C402 C 0.1944(4) 0.4391(4) 0.43936(13) 0.0181(12) Uani 1 1 d . . .
C403 C 0.1282(4) 0.5125(4) 0.44117(13) 0.0170(12) Uani 1 1 d . . .
C404 C 0.0536(4) 0.5171(4) 0.46448(13) 0.0180(13) Uani 1 1 d . . .
C405 C 0.0429(4) 0.4472(4) 0.48782(13) 0.0181(13) Uani 1 1 d . . .
C406 C 0.1123(4) 0.3762(4) 0.48791(12) 0.0187(12) Uani 1 1 d . . .
C407 C 0.1850(4) 0.3748(4) 0.46349(13) 0.0212(13) Uani 1 1 d . . .
F41 F 0.1308(2) 0.5781(2) 0.41822(7) 0.0254(8) Uani 1 1 d . . .
F42 F -0.0131(2) 0.5829(2) 0.46318(7) 0.0220(7) Uani 1 1 d . . .
F43 F 0.1064(2) 0.3124(3) 0.51021(7) 0.0321(8) Uani 1 1 d . . .
F44 F 0.2481(2) 0.3018(2) 0.46484(7) 0.0286(8) Uani 1 1 d . . .

loop_
_atom_site_aniso_label
_atom_site_aniso_U_11
_atom_site_aniso_U_22
_atom_site_aniso_U_33
_atom_site_aniso_U_23
_atom_site_aniso_U_13
_atom_site_aniso_U_12
Zn1 0.0170(3) 0.0152(4) 0.0161(3) 0.0007(3) 0.0060(2) 0.0004(3)
O11 0.0279(19) 0.016(2) 0.0241(17) 0.0037(16) 0.0177(15) 0.0000(16)
C11 0.030(3) 0.012(3) 0.027(2) 0.004(2) 0.010(2) -0.004(2)
C12 0.031(2) 0.013(3) 0.020(2) 0.004(2) 0.0104(18) 0.008(2)
O12 0.033(2) 0.013(2) 0.034(2) -0.0053(17) 0.0243(16) -0.0030(17)
O13 0.0204(14) 0.0182(18) 0.0225(13) 0.0015(14) 0.0003(12) 0.0018(14)
C13 0.036(3) 0.020(3) 0.022(2) -0.007(2) 0.001(2) -0.005(2)
C14 0.041(3) 0.023(3) 0.0186(19) -0.001(2) -0.0007(18) 0.004(2)
O14 0.0208(16) 0.026(2) 0.0182(14) 0.0002(15) 0.0094(13) 0.0017(15)
O15 0.0193(14) 0.0169(18) 0.0203(13) -0.0003(14) 0.0007(12) -0.0024(14)
C15 0.037(3) 0.016(3) 0.020(2) 0.002(2) 0.002(2) 0.006(2)
C16 0.037(3) 0.019(3) 0.0194(19) -0.002(2) 0.0035(19) -0.002(2)
O16 0.0211(15) 0.0243(19) 0.0179(14) 0.0028(14) 0.0090(12) -0.0005(14)
Zn2 0.0177(3) 0.0156(4) 0.0173(3) -0.0005(3) 0.0061(3) -0.0004(3)
O21 0.0237(16) 0.025(2) 0.0211(15) -0.0027(15) 0.0086(13) -0.0061(14)
C21 0.027(2) 0.034(3) 0.026(2) -0.007(2) 0.0059(18) -0.006(2)
C22 0.028(3) 0.019(3) 0.026(2) 0.004(2) 0.001(2) 0.001(2)
O22 0.0271(16) 0.0201(18) 0.0224(14) 0.0006(14) 0.0011(12) 0.0040(15)
O23 0.031(2) 0.020(2) 0.0267(18) 0.0004(19) 0.0157(17) -0.0019(18)
C23 0.025(2) 0.013(3) 0.026(2) -0.001(2) 0.008(2) 0.002(2)
C24 0.026(2) 0.015(3) 0.031(2) -0.004(2) 0.011(2) -0.003(2)
O24 0.0302(19) 0.021(2) 0.0260(16) 0.0011(16) 0.0158(15) 0.0002(16)
O25 0.0291(17) 0.0217(19) 0.0239(14) -0.0012(15) 0.0004(13) -0.0048(15)
C25 0.025(2) 0.021(3) 0.029(2) 0.000(3) -0.001(2) 0.002(2)
C26 0.025(2) 0.034(3) 0.026(2) 0.009(2) 0.0061(18) 0.005(2)
O26 0.0229(16) 0.024(2) 0.0222(15) 0.0044(15) 0.0099(14) 0.0075(15)
Zn3 0.0181(4) 0.0161(5) 0.0182(4) 0.000 0.0068(3) 0.000
O31 0.0235(18) 0.025(2) 0.0202(17) 0.0064(17) 0.0078(15) 0.0019(17)
C31 0.025(3) 0.028(3) 0.031(3) 0.004(3) -0.002(2) 0.009(3)
C32 0.043(3) 0.020(3) 0.018(2) 0.011(2) 0.008(2) 0.005(3)
O32 0.0312(18) 0.017(2) 0.0199(14) -0.0024(16) 0.0015(14) -0.0013(17)
O33 0.0215(18) 0.014(2) 0.0242(17) 0.0032(17) 0.0113(15) 0.0026(16)
C33 0.031(3) 0.019(3) 0.029(2) 0.002(3) 0.011(2) -0.002(3)
Zn4 0.0175(4) 0.0157(5) 0.0155(4) 0.000 0.0056(3) 0.000
O41 0.0240(19) 0.021(2) 0.0227(17) -0.0017(17) 0.0072(15) 0.0003(17)
C41 0.039(3) 0.024(3) 0.014(2) 0.007(2) 0.003(2) 0.000(2)
C42 0.025(3) 0.021(3) 0.027(3) -0.004(3) -0.004(2) 0.001(3)
O42 0.0276(18) 0.025(2) 0.0228(16) -0.0023(17) 0.0036(15) 0.0027(17)
O43 0.033(2) 0.022(2) 0.0227(18) -0.0028(17) 0.0127(15) 0.0004(18)
C43 0.030(3) 0.024(3) 0.027(2) 0.004(3) 0.008(2) 0.007(3)
O101 0.0250(18) 0.028(2) 0.0236(17) 0.0058(16) 0.0095(14) 0.0117(17)
O102 0.028(2) 0.031(3) 0.0343(19) 0.013(2) 0.0179(17) 0.0076(19)
O103 0.030(2) 0.031(3) 0.037(2) -0.0166(19) 0.0216(17) -0.0120(19)
O104 0.0272(19) 0.026(2) 0.0227(17) -0.0071(17) 0.0101(15) -0.0120(18)
C101 0.014(2) 0.024(3) 0.016(2) 0.001(2) 0.011(2) 0.000(2)
C102 0.012(2) 0.024(3) 0.019(2) -0.002(2) 0.004(2) 0.003(2)
C103 0.018(2) 0.013(3) 0.018(2) -0.003(2) 0.005(2) 0.007(2)
C104 0.018(2) 0.014(3) 0.020(2) -0.002(2) 0.004(2) -0.001(2)
C105 0.013(2) 0.026(3) 0.016(2) 0.000(3) 0.005(2) 0.002(2)
C106 0.026(3) 0.019(3) 0.020(2) -0.004(3) 0.010(2) -0.007(3)
C107 0.021(2) 0.017(3) 0.024(2) 0.003(2) 0.007(2) -0.012(2)
C108 0.016(3) 0.023(3) 0.016(3) 0.002(2) 0.008(2) -0.001(2)
C109 0.014(3) 0.029(4) 0.017(2) -0.002(3) 0.003(2) -0.007(3)
C110 0.017(2) 0.016(3) 0.026(2) -0.006(3) 0.006(2) 0.002(2)
C111 0.025(3) 0.019(3) 0.018(2) -0.005(3) 0.006(2) 0.004(3)
C112 0.014(2) 0.022(3) 0.017(2) 0.000(3) 0.006(2) -0.005(2)
C113 0.020(3) 0.012(3) 0.017(2) 0.003(2) 0.003(2) -0.001(2)
C114 0.019(3) 0.010(3) 0.022(2) 0.002(2) 0.007(2) -0.006(2)
F11 0.0302(15) 0.0220(19) 0.0266(13) -0.0096(16) 0.0114(12) 0.0002(15)
F12 0.0242(15) 0.0210(18) 0.0314(14) -0.0010(18) 0.0101(13) -0.0062(17)
F13 0.0372(17) 0.033(2) 0.0370(16) -0.0140(18) 0.0231(14) -0.0177(17)
F14 0.0372(17) 0.027(2) 0.0379(16) -0.0114(16) 0.0188(14) -0.0150(16)
F15 0.0303(17) 0.026(2) 0.0339(16) -0.0013(17) 0.0123(14) 0.0100(16)
F16 0.0348(16) 0.027(2) 0.0318(15) 0.0074(17) 0.0172(14) 0.0115(16)
F17 0.0240(14) 0.0249(19) 0.0311(14) 0.0031(19) 0.0094(12) 0.0044(18)
F18 0.0291(16) 0.0261(19) 0.0258(14) 0.0079(18) 0.0094(13) -0.0029(17)
O201 0.0278(19) 0.030(2) 0.0299(18) -0.0050(18) 0.0194(15) -0.0048(18)
O202 0.040(2) 0.031(3) 0.039(2) -0.0152(19) 0.0240(19) -0.013(2)
O203 0.030(2) 0.025(2) 0.035(2) 0.0090(18) 0.0171(17) 0.0062(18)
O204 0.030(2) 0.036(3) 0.0290(18) 0.0102(18) 0.0219(16) 0.007(2)
C201 0.021(3) 0.031(4) 0.026(3) -0.010(3) 0.010(2) -0.004(3)
C202 0.018(3) 0.018(3) 0.020(2) -0.007(2) 0.006(2) -0.002(2)
C203 0.024(3) 0.025(3) 0.016(2) 0.002(3) 0.002(2) -0.002(3)
C204 0.011(2) 0.022(3) 0.026(3) -0.007(3) 0.004(2) 0.005(2)
C205 0.020(3) 0.012(3) 0.018(2) -0.003(2) 0.005(2) -0.003(2)
C206 0.023(3) 0.019(3) 0.022(2) 0.009(2) 0.006(2) -0.007(2)
C207 0.024(3) 0.020(3) 0.021(2) -0.001(3) 0.006(2) 0.001(3)
C208 0.022(3) 0.027(3) 0.019(2) -0.003(2) 0.004(2) 0.000(2)
C209 0.021(3) 0.026(4) 0.015(2) 0.004(2) 0.006(2) 0.000(3)
C210 0.025(3) 0.021(3) 0.023(2) -0.006(2) 0.008(2) -0.001(2)
C211 0.027(3) 0.023(4) 0.025(3) -0.012(3) 0.007(2) 0.001(3)
C212 0.022(3) 0.015(3) 0.017(2) 0.002(2) 0.007(2) -0.003(2)
C213 0.014(2) 0.016(3) 0.023(3) 0.003(2) 0.004(2) -0.006(2)
C214 0.023(3) 0.022(3) 0.018(2) -0.003(3) 0.003(2) -0.001(3)
F21 0.0295(16) 0.0279(19) 0.0249(13) 0.0084(17) 0.0125(12) 0.0016(16)
F22 0.0283(15) 0.027(2) 0.0297(14) 0.0087(18) 0.0123(13) 0.0137(18)
F23 0.0419(17) 0.0175(17) 0.0281(14) 0.0131(15) 0.0131(13) 0.0072(15)
F24 0.0336(17) 0.028(2) 0.0372(15) 0.0021(16) 0.0156(14) 0.0110(15)
F25 0.0396(19) 0.042(3) 0.0388(17) -0.0085(18) 0.0217(15) -0.0238(18)
F26 0.0449(18) 0.0223(19) 0.0324(15) -0.0199(16) 0.0208(14) -0.0138(16)
F27 0.0318(17) 0.024(2) 0.0309(15) -0.0107(18) 0.0148(14) -0.0132(18)
F28 0.0289(16) 0.032(2) 0.0272(14) -0.0097(17) 0.0134(13) -0.0024(16)
O301 0.0218(18) 0.023(2) 0.0255(17) 0.0052(17) 0.0139(14) 0.0031(16)
O302 0.030(2) 0.026(3) 0.0332(19) 0.0145(19) 0.0172(17) 0.0077(19)
C301 0.020(3) 0.026(3) 0.022(3) 0.004(3) 0.004(2) 0.002(3)
C302 0.019(3) 0.013(3) 0.018(2) 0.005(2) 0.008(2) 0.001(2)
C303 0.020(3) 0.023(3) 0.015(2) -0.006(3) 0.002(2) -0.003(2)
C304 0.013(2) 0.019(3) 0.025(3) 0.005(3) 0.003(2) -0.007(2)
C305 0.020(3) 0.009(3) 0.020(3) 0.003(2) 0.007(2) 0.000(2)
C306 0.023(3) 0.014(3) 0.024(2) -0.010(3) 0.008(2) 0.002(2)
C307 0.026(3) 0.023(4) 0.023(2) -0.002(3) 0.009(2) -0.003(3)
F31 0.0280(15) 0.025(2) 0.0276(14) -0.0127(17) 0.0123(13) -0.0053(16)
F32 0.0276(15) 0.0195(18) 0.0323(14) -0.0123(17) 0.0145(12) -0.0137(17)
F33 0.0443(18) 0.0179(19) 0.0329(16) -0.0171(17) 0.0204(15) -0.0081(16)
F34 0.0358(18) 0.024(2) 0.0420(17) -0.0082(17) 0.0214(15) -0.0191(16)
O401 0.032(2) 0.030(2) 0.0286(17) -0.0147(17) 0.0143(15) -0.0208(19)
O402 0.034(2) 0.032(3) 0.037(2) -0.0189(19) 0.0237(18) -0.0117(19)
C401 0.015(2) 0.027(3) 0.016(2) -0.007(2) 0.0070(18) -0.005(2)
C402 0.016(2) 0.020(3) 0.019(2) -0.002(2) 0.004(2) -0.008(2)
C403 0.019(2) 0.014(3) 0.018(2) -0.002(2) 0.006(2) -0.007(2)
C404 0.024(3) 0.016(3) 0.015(2) 0.004(2) 0.004(2) -0.005(2)
C405 0.013(3) 0.023(3) 0.019(3) -0.003(2) 0.003(2) 0.000(2)
C406 0.026(3) 0.016(3) 0.015(2) 0.002(2) 0.005(2) 0.007(2)
C407 0.018(2) 0.021(3) 0.025(2) -0.005(3) 0.006(2) 0.009(2)
F41 0.0327(16) 0.0192(19) 0.0258(14) 0.0066(15) 0.0098(13) -0.0039(15)
F42 0.0236(14) 0.0140(17) 0.0298(14) 0.0019(16) 0.0085(12) 0.0038(16)
F43 0.0381(17) 0.031(2) 0.0307(15) 0.0068(17) 0.0166(14) 0.0121(17)
F44 0.0332(16) 0.0214(19) 0.0331(15) 0.0041(14) 0.0119(13) 0.0145(14)

loop_
_atom_type_symbol
_atom_type_description
_atom_type_scat_dispersion_real
_atom_type_scat_dispersion_imag
_atom_type_scat_source
C C 0.0033 0.0016 'International Tables Vol C Tables 4.2.6.8 and 6.1.1.4'
H H 0.0000 0.0000 'International Tables Vol C Tables 4.2.6.8 and 6.1.1.4'
O O 0.0106 0.0060 'International Tables Vol C Tables 4.2.6.8 and 6.1.1.4'
F F 0.0171 0.0103 'International Tables Vol C Tables 4.2.6.8 and 6.1.1.4'
Zn Zn 0.2839 1.4301 'International Tables Vol C Tables 4.2.6.8 and 6.1.1.4'

loop_
_geom_angle_atom_site_label_1
_geom_angle_atom_site_label_2
_geom_angle_atom_site_label_3
_geom_angle
_geom_angle_site_symmetry_1
_geom_angle_site_symmetry_3
_geom_angle_publ_flag
O11 Zn1 O16 163.99(13) . . yes
O12 Zn1 O11 76.36(17) . . yes
O12 Zn1 O13 89.90(14) . . yes
O12 Zn1 O14 162.93(14) . . yes
O12 Zn1 O15 106.37(14) . . yes
O12 Zn1 O16 94.18(14) . . yes
O13 Zn1 O11 106.03(13) . . yes
O13 Zn1 O14 79.80(12) . . yes
O13 Zn1 O16 86.57(12) . . yes
O14 Zn1 O11 93.31(15) . . yes
O14 Zn1 O16 98.71(15) . . yes
O15 Zn1 O11 90.75(14) . . yes
O15 Zn1 O13 159.13(16) . . yes
O15 Zn1 O14 87.06(12) . . yes
O15 Zn1 O16 79.42(12) . . yes
Zn1 O11 H11 125(4) . . ?
C11 O11 Zn1 113.1(3) . . ?
C11 O11 H11 112(4) . . ?
O11 C11 H11A 110.3 . . ?
O11 C11 H11B 110.3 . . ?
O11 C11 C12 107.2(5) . . ?
H11A C11 H11B 108.5 . . ?
C12 C11 H11A 110.3 . . ?
C12 C11 H11B 110.3 . . ?
C11 C12 H12A 110.7 . . ?
C11 C12 H12B 110.7 . . ?
H12A C12 H12B 108.8 . . ?
O12 C12 C11 105.3(5) . . ?
O12 C12 H12A 110.7 . . ?
O12 C12 H12B 110.7 . . ?
Zn1 O12 H12 126(4) . . ?
C12 O12 Zn1 114.9(3) . . ?
C12 O12 H12 115(4) . . ?
Zn1 O13 H13 127(3) . . ?
C13 O13 Zn1 107.3(3) . . ?
C13 O13 H13 100(3) . . ?
O13 C13 H13A 110.0 . . ?
O13 C13 H13B 110.0 . . ?
O13 C13 C14 108.4(4) . . ?
H13A C13 H13B 108.4 . . ?
C14 C13 H13A 110.0 . . ?
C14 C13 H13B 110.0 . . ?
C13 C14 H14A 110.1 . . ?
C13 C14 H14B 110.1 . . ?
H14A C14 H14B 108.4 . . ?
O14 C14 C13 107.9(4) . . ?
O14 C14 H14A 110.1 . . ?
O14 C14 H14B 110.1 . . ?
Zn1 O14 H14 110(3) . . ?
C14 O14 Zn1 112.3(3) . . ?
C14 O14 H14 106(3) . . ?
Zn1 O15 H15 125(2) . . ?
C15 O15 Zn1 107.7(3) . . ?
C15 O15 H15 104(3) . . ?
O15 C15 H15A 109.9 . . ?
O15 C15 H15B 109.9 . . ?
O15 C15 C16 109.1(4) . . ?
H15A C15 H15B 108.3 . . ?
C16 C15 H15A 109.9 . . ?
C16 C15 H15B 109.9 . . ?
C15 C16 H16A 110.3 . . ?
C15 C16 H16B 110.3 . . ?
H16A C16 H16B 108.6 . . ?
O16 C16 C15 106.9(3) . . ?
O16 C16 H16A 110.3 . . ?
O16 C16 H16B 110.3 . . ?
Zn1 O16 H16 113(3) . . ?
C16 O16 Zn1 112.2(3) . . ?
C16 O16 H16 108(3) . . ?
O21 Zn2 O23 166.88(15) . . ?
O22 Zn2 O21 79.78(13) . . yes
O22 Zn2 O23 95.16(14) . . yes
O22 Zn2 O24 101.60(14) . . yes
O22 Zn2 O26 85.04(13) . . yes
O24 Zn2 O21 91.96(15) . . yes
O24 Zn2 O23 77.11(18) . . yes
O24 Zn2 O26 167.98(15) . . yes
O25 Zn2 O21 85.34(13) . . yes
O25 Zn2 O22 156.89(17) . . yes
O25 Zn2 O23 102.89(14) . . yes
O25 Zn2 O24 96.45(14) . . yes
O25 Zn2 O26 79.95(13) . . yes
O26 Zn2 O21 99.13(17) . . yes
O26 Zn2 O23 92.43(15) . . yes
Zn2 O21 H21 109(3) . . ?
C21 O21 Zn2 113.0(3) . . ?
C21 O21 H21 116(3) . . ?
O21 C21 H21A 110.4 . . ?
O21 C21 H21B 110.4 . . ?
O21 C21 C22 106.5(4) . . ?
H21A C21 H21B 108.6 . . ?
C22 C21 H21A 110.4 . . ?
C22 C21 H21B 110.4 . . ?
C21 C22 H22A 109.6 . . ?
C21 C22 H22B 109.6 . . ?
H22A C22 H22B 108.1 . . ?
O22 C22 C21 110.4(5) . . ?
O22 C22 H22A 109.6 . . ?
O22 C22 H22B 109.6 . . ?
Zn2 O22 H22 110(3) . . ?
C22 O22 Zn2 109.8(3) . . ?
C22 O22 H22 113(3) . . ?
Zn2 O23 H23 113(4) . . ?
C23 O23 Zn2 113.0(3) . . ?
C23 O23 H23 109(4) . . ?
O23 C23 H23A 110.6 . . ?
O23 C23 H23B 110.6 . . ?
O23 C23 C24 105.9(4) . . ?
H23A C23 H23B 108.7 . . ?
C24 C23 H23A 110.6 . . ?
C24 C23 H23B 110.6 . . ?
C23 C24 H24A 110.6 . . ?
C23 C24 H24B 110.6 . . ?
H24A C24 H24B 108.7 . . ?
O24 C24 C23 105.6(4) . . ?
O24 C24 H24A 110.6 . . ?
O24 C24 H24B 110.6 . . ?
Zn2 O24 H24 112(4) . . ?
C24 O24 Zn2 114.0(3) . . ?
C24 O24 H24 107(4) . . ?
Zn2 O25 H25 117(3) . . ?
C25 O25 Zn2 109.6(3) . . ?
C25 O25 H25 108(3) . . ?
O25 C25 H25A 109.8 . . ?
O25 C25 H25B 109.8 . . ?
O25 C25 C26 109.2(4) . . ?
H25A C25 H25B 108.3 . . ?
C26 C25 H25A 109.8 . . ?
C26 C25 H25B 109.8 . . ?
C25 C26 H26A 110.3 . . ?
C25 C26 H26B 110.3 . . ?
H26A C26 H26B 108.6 . . ?
O26 C26 C25 107.1(4) . . ?
O26 C26 H26A 110.3 . . ?
O26 C26 H26B 110.3 . . ?
Zn2 O26 H26 113(3) . . ?
C26 O26 Zn2 113.6(3) . . ?
C26 O26 H26 121(3) . . ?
O31 Zn3 O31 98.1(2) 2_656 . yes
O31 Zn3 O32 79.51(14) . . yes
O31 Zn3 O32 79.51(14) 2_656 2_656 ?
O31 Zn3 O32 84.78(14) . 2_656 yes
O31 Zn3 O32 84.78(14) 2_656 . ?
O31 Zn3 O33 92.32(15) . . yes
O31 Zn3 O33 92.32(15) 2_656 2_656 ?
O31 Zn3 O33 169.16(15) . 2_656 yes
O31 Zn3 O33 169.16(15) 2_656 . ?
O32 Zn3 O32 156.0(2) . 2_656 yes
O32 Zn3 O33 98.51(14) . 2_656 yes
O32 Zn3 O33 98.51(14) 2_656 . ?
O32 Zn3 O33 100.19(14) . . yes
O32 Zn3 O33 100.19(14) 2_656 2_656 ?
O33 Zn3 O33 77.5(2) . 2_656 yes
Zn3 O31 H31 109(3) . . ?
C31 O31 Zn3 113.6(3) . . ?
C31 O31 H31 106(3) . . ?
O31 C31 H31A 110.4 . . ?
O31 C31 H31B 110.4 . . ?
O31 C31 C32 106.6(4) . . ?
H31A C31 H31B 108.6 . . ?
C32 C31 H31A 110.4 . . ?
C32 C31 H31B 110.4 . . ?
C31 C32 H32A 109.8 . . ?
C31 C32 H32B 109.8 . . ?
H32A C32 H32B 108.3 . . ?
O32 C32 C31 109.2(4) . . ?
O32 C32 H32A 109.8 . . ?
O32 C32 H32B 109.8 . . ?
Zn3 O32 H32 133(3) . . ?
C32 O32 Zn3 109.9(3) . . ?
C32 O32 H32 104(3) . . ?
Zn3 O33 H33 117(4) . . ?
C33 O33 Zn3 111.9(3) . . ?
C33 O33 H33 110(4) . . ?
O33 C33 C33 106.6(3) . 2_656 ?
O33 C33 H33A 110.4 . . ?
O33 C33 H33B 110.4 . . ?
C33 C33 H33A 110.4 2_656 . ?
C33 C33 H33B 110.4 2_656 . ?
H33A C33 H33B 108.6 . . ?
O41 Zn4 O41 99.7(2) . 2_556 yes
O42 Zn4 O41 80.15(14) 2_556 2_556 ?
O42 Zn4 O41 80.16(14) . . yes
O42 Zn4 O41 86.60(13) . 2_556 yes
O42 Zn4 O41 86.60(14) 2_556 . ?
O42 Zn4 O42 159.4(2) . 2_556 yes
O42 Zn4 O43 92.70(15) . . yes
O42 Zn4 O43 92.70(15) 2_556 2_556 ?
O42 Zn4 O43 103.49(15) . 2_556 yes
O42 Zn4 O43 103.49(15) 2_556 . ?
O43 Zn4 O41 92.52(15) . 2_556 yes
O43 Zn4 O41 92.52(15) 2_556 . ?
O43 Zn4 O41 165.38(14) . . yes
O43 Zn4 O41 165.38(14) 2_556 2_556 ?
O43 Zn4 O43 76.6(2) 2_556 . yes
Zn4 O41 H41 107(3) . . ?
C41 O41 Zn4 112.2(3) . . ?
C41 O41 H41 117(3) . . ?
O41 C41 H41A 110.4 . . ?
O41 C41 H41B 110.4 . . ?
O41 C41 C42 106.8(4) . . ?
H41A C41 H41B 108.6 . . ?
C42 C41 H41A 110.4 . . ?
C42 C41 H41B 110.4 . . ?
C41 C42 H42A 109.8 . . ?
C41 C42 H42B 109.8 . . ?
H42A C42 H42B 108.2 . . ?
O42 C42 C41 109.6(5) . . ?
O42 C42 H42A 109.8 . . ?
O42 C42 H42B 109.8 . . ?
Zn4 O42 H42 99(3) . . ?
C42 O42 Zn4 108.4(3) . . ?
C42 O42 H42 104(3) . . ?
Zn4 O43 H43 119(3) . . ?
C43 O43 Zn4 115.0(3) . . ?
C43 O43 H43 111(3) . . ?
O43 C43 C43 107.8(3) . 2_556 ?
O43 C43 H43A 110.2 . . ?
O43 C43 H43B 110.2 . . ?
C43 C43 H43A 110.2 2_556 . ?
C43 C43 H43B 110.2 2_556 . ?
H43A C43 H43B 108.5 . . ?
O101 C101 C102 117.1(5) . . ?
O102 C101 O101 126.6(5) . . ?
O102 C101 C102 116.2(5) . . ?
C103 C102 C101 121.2(5) . . ?
C107 C102 C101 122.0(5) . . ?
C107 C102 C103 116.8(5) . . ?
C104 C103 C102 121.8(5) . . ?
F11 C103 C102 120.2(5) . . ?
F11 C103 C104 117.8(5) . . ?
C103 C104 C105 119.8(5) . . ?
F12 C104 C103 119.5(5) . . ?
F12 C104 C105 120.5(5) . . ?
C104 C105 C112 121.0(5) . . ?
C106 C105 C104 118.5(5) . . ?
C106 C105 C112 120.4(5) . . ?
C107 C106 C105 119.4(5) . . ?
F13 C106 C105 119.0(5) . . ?
F13 C106 C107 121.6(5) . . ?
C102 C107 C106 123.5(5) . . ?
C102 C107 F14 121.0(5) . . ?
F14 C107 C106 115.5(5) . . ?
O103 C108 O104 127.0(5) . . ?
O103 C108 C109 116.0(5) . . ?
O104 C108 C109 117.0(5) . . ?
C110 C109 C108 121.9(5) . . ?
C110 C109 C114 116.3(5) . . ?
C114 C109 C108 121.7(5) . . ?
C109 C110 C111 123.1(5) . . ?
F15 C110 C109 120.9(5) . . ?
F15 C110 C111 116.0(5) . . ?
C110 C111 C112 119.9(5) . . ?
F16 C111 C110 121.0(5) . . ?
F16 C111 C112 119.1(5) . . ?
C111 C112 C105 120.2(5) . . ?
C113 C112 C105 121.1(5) . . ?
C113 C112 C111 118.6(5) . . ?
C114 C113 C112 119.5(5) . . ?
F17 C113 C112 120.2(5) . . ?
F17 C113 C114 120.2(5) . . ?
C113 C114 C109 122.4(5) . . ?
F18 C114 C109 119.9(5) . . ?
F18 C114 C113 117.5(5) . . ?
O201 C201 C202 115.8(5) . . ?
O202 C201 O201 127.0(5) . . ?
O202 C201 C202 117.2(6) . . ?
C203 C202 C201 122.7(5) . . ?
C203 C202 C207 117.2(5) . . ?
C207 C202 C201 119.7(5) . . ?
C202 C203 C204 120.9(6) . . ?
F21 C203 C202 120.7(5) . . ?
F21 C203 C204 118.4(5) . . ?
C203 C204 F22 116.7(5) . . ?
C205 C204 C203 123.8(6) . . ?
C205 C204 F22 119.4(5) . . ?
C204 C205 C206 114.2(5) . . ?
C204 C205 C212 123.6(5) . . ?
C206 C205 C212 122.1(5) . . ?
C207 C206 C205 124.2(5) . . ?
C207 C206 F23 116.3(5) . . ?
F23 C206 C205 119.5(5) . . ?
C206 C207 C202 119.6(5) . . ?
F24 C207 C202 119.8(5) . . ?
F24 C207 C206 120.5(5) . . ?
O203 C208 O204 126.5(5) . . ?
O203 C208 C209 118.0(5) . . ?
O204 C208 C209 115.4(5) . . ?
C210 C209 C208 119.2(5) . . ?
C214 C209 C208 123.7(5) . . ?
C214 C209 C210 117.0(5) . . ?
C211 C210 C209 119.1(6) . . ?
F25 C210 C209 120.0(5) . . ?
F25 C210 C211 120.8(5) . . ?
C210 C211 C212 124.1(5) . . ?
F26 C211 C210 115.9(5) . . ?
F26 C211 C212 120.0(5) . . ?
C211 C212 C205 120.9(5) . . ?
C213 C212 C205 124.2(5) . . ?
C213 C212 C211 114.8(5) . . ?
C212 C213 C214 123.4(5) . . ?
C212 C213 F27 118.8(5) . . ?
C214 C213 F27 117.7(5) . . ?
C209 C214 C213 121.6(6) . . ?
F28 C214 C209 120.1(5) . . ?
F28 C214 C213 118.3(5) . . ?
O301 C301 C302 115.6(5) . . ?
O302 C301 O301 126.8(5) . . ?
O302 C301 C302 117.6(5) . . ?
C303 C302 C301 123.5(5) . . ?
C303 C302 C307 116.7(5) . . ?
C307 C302 C301 119.8(5) . . ?
C302 C303 C304 121.2(6) . . ?
F31 C303 C302 120.0(5) . . ?
F31 C303 C304 118.8(5) . . ?
C303 C304 F32 117.7(5) . . ?
C305 C304 C303 123.7(5) . . ?
C305 C304 F32 118.6(5) . . ?
C304 C305 C305 124.5(4) . 2_656 ?
C304 C305 C306 114.7(5) . . ?
C306 C305 C305 120.8(4) . 2_656 ?
C307 C306 C305 123.2(5) . . ?
F33 C306 C305 120.5(5) . . ?
F33 C306 C307 116.3(5) . . ?
C306 C307 C302 120.5(5) . . ?
F34 C307 C302 119.5(5) . . ?
F34 C307 C306 119.9(5) . . ?
O401 C401 C402 117.2(5) . . ?
O402 C401 O401 127.3(5) . . ?
O402 C401 C402 115.5(5) . . ?
C403 C402 C401 120.9(5) . . ?
C407 C402 C401 123.0(5) . . ?
C407 C402 C403 116.1(5) . . ?
C404 C403 C402 122.1(5) . . ?
F41 C403 C402 120.2(5) . . ?
F41 C403 C404 117.5(5) . . ?
C403 C404 C405 119.9(6) . . ?
F42 C404 C403 120.2(5) . . ?
F42 C404 C405 119.6(5) . . ?
C404 C405 C405 121.5(4) . 2_556 ?
C406 C405 C404 118.8(5) . . ?
C406 C405 C405 119.8(4) . 2_556 ?
C407 C406 C405 118.6(5) . . ?
F43 C406 C405 119.8(5) . . ?
F43 C406 C407 121.6(5) . . ?
C402 C407 C406 124.4(5) . . ?
C402 C407 F44 120.9(5) . . ?
F44 C407 C406 114.7(5) . . ?

loop_
_geom_bond_atom_site_label_1
_geom_bond_atom_site_label_2
_geom_bond_distance
_geom_bond_site_symmetry_2
_geom_bond_publ_flag
Zn1 O11 2.105(4) . yes
Zn1 O12 2.061(4) . yes
Zn1 O13 2.087(3) . yes
Zn1 O14 2.100(3) . yes
Zn1 O15 2.082(3) . yes
Zn1 O16 2.123(3) . yes
O11 H11 0.849(13) . ?
O11 C11 1.395(7) . ?
C11 H11A 0.9900 . ?
C11 H11B 0.9900 . ?
C11 C12 1.511(7) . ?
C12 H12A 0.9900 . ?
C12 H12B 0.9900 . ?
C12 O12 1.401(7) . ?
O12 H12 0.840(13) . ?
O13 H13 0.854(12) . ?
O13 C13 1.457(6) . ?
C13 H13A 0.9900 . ?
C13 H13B 0.9900 . ?
C13 C14 1.490(7) . ?
C14 H14A 0.9900 . ?
C14 H14B 0.9900 . ?
C14 O14 1.427(5) . ?
O14 H14 0.853(13) . ?
O15 H15 0.844(12) . ?
O15 C15 1.446(6) . ?
C15 H15A 0.9900 . ?
C15 H15B 0.9900 . ?
C15 C16 1.497(7) . ?
C16 H16A 0.9900 . ?
C16 H16B 0.9900 . ?
C16 O16 1.430(5) . ?
O16 H16 0.856(13) . ?
Zn2 O21 2.096(3) . yes
Zn2 O22 2.074(3) . yes
Zn2 O23 2.124(4) . yes
Zn2 O24 2.078(4) . yes
Zn2 O25 2.070(3) . yes
Zn2 O26 2.079(3) . yes
O21 H21 0.856(13) . ?
O21 C21 1.437(5) . ?
C21 H21A 0.9900 . ?
C21 H21B 0.9900 . ?
C21 C22 1.506(6) . ?
C22 H22A 0.9900 . ?
C22 H22B 0.9900 . ?
C22 O22 1.437(6) . ?
O22 H22 0.843(13) . ?
O23 H23 0.857(13) . ?
O23 C23 1.470(7) . ?
C23 H23A 0.9900 . ?
C23 H23B 0.9900 . ?
C23 C24 1.505(7) . ?
C24 H24A 0.9900 . ?
C24 H24B 0.9900 . ?
C24 O24 1.466(8) . ?
O24 H24 0.854(13) . ?
O25 H25 0.841(13) . ?
O25 C25 1.443(6) . ?
C25 H25A 0.9900 . ?
C25 H25B 0.9900 . ?
C25 C26 1.516(6) . ?
C26 H26A 0.9900 . ?
C26 H26B 0.9900 . ?
C26 O26 1.434(5) . ?
O26 H26 0.846(13) . ?
Zn3 O31 2.081(4) . yes
Zn3 O31 2.081(4) 2_656 ?
Zn3 O32 2.082(3) . yes
Zn3 O32 2.082(3) 2_656 ?
Zn3 O33 2.093(4) . yes
Zn3 O33 2.093(4) 2_656 ?
O31 H31 0.856(13) . ?
O31 C31 1.442(5) . ?
C31 H31A 0.9900 . ?
C31 H31B 0.9900 . ?
C31 C32 1.515(6) . ?
C32 H32A 0.9900 . ?
C32 H32B 0.9900 . ?
C32 O32 1.435(6) . ?
O32 H32 0.832(13) . ?
O33 H33 0.855(13) . ?
O33 C33 1.402(8) . ?
C33 C33 1.503(10) 2_656 ?
C33 H33A 0.9900 . ?
C33 H33B 0.9900 . ?
Zn4 O41 2.100(4) . yes
Zn4 O41 2.100(4) 2_556 ?
Zn4 O42 2.079(3) . yes
Zn4 O42 2.080(3) 2_556 ?
Zn4 O43 2.092(4) 2_556 ?
Zn4 O43 2.092(5) . yes
O41 H41 0.858(13) . ?
O41 C41 1.449(5) . ?
C41 H41A 0.9900 . ?
C41 H41B 0.9900 . ?
C41 C42 1.519(7) . ?
C42 H42A 0.9900 . ?
C42 H42B 0.9900 . ?
C42 O42 1.423(6) . ?
O42 H42 0.851(13) . ?
O43 H43 0.847(13) . ?
O43 C43 1.456(8) . ?
C43 C43 1.473(10) 2_556 ?
C43 H43A 0.9900 . ?
C43 H43B 0.9900 . ?
O101 C101 1.247(7) . ?
O102 C101 1.230(7) . ?
O103 C108 1.230(7) . ?
O104 C108 1.256(7) . ?
C101 C102 1.529(7) . ?
C102 C103 1.394(8) . ?
C102 C107 1.360(7) . ?
C103 C104 1.394(7) . ?
C103 F11 1.334(6) . ?
C104 C105 1.399(8) . ?
C104 F12 1.312(7) . ?
C105 C106 1.394(8) . ?
C105 C112 1.514(8) . ?
C106 C107 1.388(7) . ?
C106 F13 1.307(6) . ?
C107 F14 1.363(6) . ?
C108 C109 1.521(7) . ?
C109 C110 1.375(8) . ?
C109 C114 1.396(8) . ?
C110 C111 1.376(7) . ?
C110 F15 1.360(6) . ?
C111 C112 1.397(8) . ?
C111 F16 1.311(6) . ?
C112 C113 1.395(7) . ?
C113 C114 1.387(7) . ?
C113 F17 1.306(6) . ?
C114 F18 1.339(6) . ?
O201 C201 1.273(8) . ?
O202 C201 1.228(7) . ?
O203 C208 1.230(7) . ?
O204 C208 1.272(7) . ?
C201 C202 1.527(7) . ?
C202 C203 1.365(8) . ?
C202 C207 1.401(7) . ?
C203 C204 1.383(7) . ?
C203 F21 1.360(7) . ?
C204 C205 1.362(8) . ?
C204 F22 1.387(7) . ?
C205 C206 1.384(8) . ?
C205 C212 1.447(8) . ?
C206 C207 1.370(7) . ?
C206 F23 1.377(6) . ?
C207 F24 1.315(7) . ?
C208 C209 1.512(7) . ?
C209 C210 1.407(7) . ?
C209 C214 1.367(8) . ?
C210 C211 1.378(7) . ?
C210 F25 1.311(7) . ?
C211 C212 1.382(8) . ?
C211 F26 1.372(6) . ?
C212 C213 1.360(8) . ?
C213 C214 1.372(7) . ?
C213 F27 1.379(6) . ?
C214 F28 1.365(6) . ?
O301 C301 1.279(7) . ?
O302 C301 1.238(7) . ?
C301 C302 1.518(7) . ?
C302 C303 1.370(8) . ?
C302 C307 1.398(7) . ?
C303 C304 1.371(7) . ?
C303 F31 1.353(6) . ?
C304 C305 1.369(8) . ?
C304 F32 1.380(6) . ?
C305 C305 1.463(11) 2_656 ?
C305 C306 1.381(8) . ?
C306 C307 1.374(7) . ?
C306 F33 1.372(6) . ?
C307 F34 1.332(7) . ?
O401 C401 1.249(7) . ?
O402 C401 1.236(7) . ?
C401 C402 1.519(7) . ?
C402 C403 1.408(8) . ?
C402 C407 1.362(7) . ?
C403 C404 1.376(7) . ?
C403 F41 1.334(6) . ?
C404 C405 1.409(7) . ?
C404 F42 1.309(7) . ?
C405 C405 1.513(10) 2_556 ?
C405 C406 1.395(7) . ?
C406 C407 1.388(7) . ?
C406 F43 1.303(6) . ?
C407 F44 1.370(6) . ?
